data_2208877
loop_
_publ_author_name
'Hartung, Jens'
'Greb, Marco'
'Svoboda, Ingrid'
'Fuess, Hartmut'

_publ_section_title
;
 5-<i>cis</i>-Bromo-2,2,6,6-tetramethyltetrahydropyran-3-carboxylic
 acid
;
_journal_coeditor_code FL2009
_journal_issue 5
_journal_name_full 'Acta Crystallographica Section E'
_journal_page_first o1918
_journal_page_last o1919
_journal_paper_doi 10.1107/S1600536806012499
_journal_volume 62
_journal_year 2006
_chemical_formula_iupac 'C10 H17 Br O3'
_chemical_formula_moiety 'C10 H17 Br O3'
_chemical_formula_sum 'C10 H17 Br O3'
_chemical_formula_weight 265.15
_chemical_melting_point 407
_chemical_name_systematic
;
5-cis-Bromo-2,2,6,6-tetramethyltetrahydropyran-3-carboxylic acid
;
_space_group_IT_number 15
_symmetry_cell_setting monoclinic
_symmetry_space_group_name_Hall '-C 2yc'
_symmetry_space_group_name_H-M 'C 1 2/c 1'
_atom_sites_solution_hydrogens geom
_atom_sites_solution_primary direct
_atom_sites_solution_secondary difmap
_audit_creation_method SHELXL-97
_cell_angle_alpha 90.00
_cell_angle_beta 95.740(10)
_cell_angle_gamma 90.00
_cell_formula_units_Z 8
_cell_length_a 30.5390(10)
_cell_length_b 10.0510(10)
_cell_length_c 7.7480(10)
_cell_measurement_reflns_used 25
_cell_measurement_temperature 299(2)
_cell_measurement_theta_max 12.28
_cell_measurement_theta_min 4.05
_cell_volume 2366.3(4)
_computing_cell_refinement
;
CAD-4 Diffractometer Control Software
;
_computing_data_collection
;
CAD-4 Diffractometer Control Software (Enraf--Nonius, 1993)
;
_computing_data_reduction
;
CAD-4 Diffractometer Control Software
;
_computing_molecular_graphics
;
PLATON2002 (Spek, 2003) and ORTEP-3 (Farrugia, 1997,
2005)
;
_computing_publication_material SHELXL97
_computing_structure_refinement 'SHELXL97 (Sheldrick, 1997)'
_computing_structure_solution 'SHELXS97 (Sheldrick, 1997)'
_diffrn_ambient_temperature 299(2)
_diffrn_measured_fraction_theta_full 1.000
_diffrn_measured_fraction_theta_max 1.000
_diffrn_measurement_device_type 'Enraf--Nonius CAD-4'
_diffrn_measurement_method \w/2\q
_diffrn_radiation_monochromator graphite
_diffrn_radiation_source 'fine-focus sealed tube'
_diffrn_radiation_type MoK\a
_diffrn_radiation_wavelength 0.71073
_diffrn_reflns_av_R_equivalents 0.0224
_diffrn_reflns_av_sigmaI/netI 0.0332
_diffrn_reflns_limit_h_max 37
_diffrn_reflns_limit_h_min -37
_diffrn_reflns_limit_k_max 0
_diffrn_reflns_limit_k_min -12
_diffrn_reflns_limit_l_max 1
_diffrn_reflns_limit_l_min -9
_diffrn_reflns_number 2604
_diffrn_reflns_theta_full 25.96
_diffrn_reflns_theta_max 25.96
_diffrn_reflns_theta_min 1.34
_diffrn_standards_decay_% 0.1
_diffrn_standards_interval_time 120
_diffrn_standards_number 3
_exptl_absorpt_coefficient_mu 3.456
_exptl_absorpt_correction_T_max 0.7816
_exptl_absorpt_correction_T_min 0.1686
_exptl_absorpt_correction_type psi-scan
_exptl_absorpt_process_details '(North <i>et al.</i>,  1968)'
_exptl_crystal_colour colourless
_exptl_crystal_density_diffrn 1.489
_exptl_crystal_density_method 'not measured'
_exptl_crystal_description Needle
_exptl_crystal_F_000 1088
_exptl_crystal_size_max 0.80
_exptl_crystal_size_mid 0.33
_exptl_crystal_size_min 0.08
_refine_diff_density_max 0.935
_refine_diff_density_min -0.900
_refine_ls_extinction_method none
_refine_ls_goodness_of_fit_ref 1.024
_refine_ls_hydrogen_treatment mixed
_refine_ls_matrix_type full
_refine_ls_number_parameters 134
_refine_ls_number_reflns 2328
_refine_ls_number_restraints 1
_refine_ls_restrained_S_all 1.024
_refine_ls_R_factor_all 0.0846
_refine_ls_R_factor_gt 0.0429
_refine_ls_shift/su_max 0.005
_refine_ls_shift/su_mean 0.000
_refine_ls_structure_factor_coef Fsqd
_refine_ls_weighting_details 'calc w=1/[\s^2^(Fo^2^)+(0.0793P)^2^+3.5651P] where P=(Fo^2^+2Fc^2^)/3'
_refine_ls_weighting_scheme calc
_refine_ls_wR_factor_gt 0.1161
_refine_ls_wR_factor_ref 0.1346
_reflns_number_gt 1596
_reflns_number_total 2328
_reflns_threshold_expression I>2\s(I)
_cod_data_source_file fl2009.cif
_cod_data_source_block I
_cod_depositor_comments
;
The following automatic conversions were performed:
'_symmetry_cell_setting' value 'Monoclinic' changed to 'monoclinic'
according to '/home/saulius/struct/CIF-dictionaries/cif_core.dic'
dictionary named 'cif_core.dic' version 2.4.1 from 2010-06-29.

Automatic conversion script
Id: cif_fix_enum 1527 2010-12-29 10:47:43Z saulius 

The following automatic conversions were performed:

'_symmetry_cell_setting' value 'Monoclinic' changed to 'monoclinic'
according to /home/saulius/struct/CIF-dictionaries/cif_core.dic
dictionary named 'cif_core.dic' version 2.4.1 from 2010-06-29.

Automatic conversion script
Id: cif_fix_values 1715 2011-07-08 13:25:40Z adriana 
;
_cod_original_sg_symbol_H-M 'C 2/c'
_cod_database_code 2208877
_cod_database_fobs_code 2208877

loop_
_symmetry_equiv_pos_as_xyz
'x, y, z'
'-x, y, -z+1/2'
'x+1/2, y+1/2, z'
'-x+1/2, y+1/2, -z+1/2'
'-x, -y, -z'
'x, -y, z-1/2'
'-x+1/2, -y+1/2, -z'
'x+1/2, -y+1/2, z-1/2'

loop_
_atom_site_type_symbol
_atom_site_label
_atom_site_fract_x
_atom_site_fract_y
_atom_site_fract_z
_atom_site_U_iso_or_equiv
_atom_site_adp_type
_atom_site_calc_flag
_atom_site_refinement_flags
_atom_site_occupancy
C C2 0.09472(13) 0.8108(3) 0.5259(5) 0.0425(8) Uani d . 1
C C3 0.07493(12) 0.7306(4) 0.6705(5) 0.0403(8) Uani d . 1
H H3 0.0599 0.7936 0.7408 0.048 Uiso calc R 1
C C4 0.11058(13) 0.6604(4) 0.7909(5) 0.0456(9) Uani d . 1
H H4A 0.0974 0.6197 0.8867 0.055 Uiso calc R 1
H H4B 0.1241 0.5908 0.7276 0.055 Uiso calc R 1
C C5 0.14529(12) 0.7598(4) 0.8600(5) 0.0419(8) Uani d . 1
H H5 0.1308 0.8280 0.9245 0.050 Uiso calc R 1
C C6 0.16739(12) 0.8296(3) 0.7160(5) 0.0411(8) Uani d . 1
C C7 0.19730(14) 0.7407(5) 0.6197(6) 0.0581(11) Uani d . 1
H H7A 0.1831 0.6566 0.5952 0.070 Uiso calc R 1
H H7B 0.2246 0.7269 0.6904 0.070 Uiso calc R 1
H H7C 0.2030 0.7827 0.5129 0.070 Uiso calc R 1
C C8 0.19314(14) 0.9502(4) 0.7861(6) 0.0534(10) Uani d . 1
H H8A 0.2175 0.9219 0.8656 0.064 Uiso calc R 1
H H8B 0.1743 1.0071 0.8452 0.064 Uiso calc R 1
H H8C 0.2039 0.9981 0.6918 0.064 Uiso calc R 1
C C9 0.10740(17) 0.7207(5) 0.3791(6) 0.0646(12) Uani d . 1
H H9A 0.0812 0.6909 0.3111 0.077 Uiso calc R 1
H H9B 0.1235 0.6452 0.4277 0.077 Uiso calc R 1
H H9C 0.1254 0.7697 0.3067 0.077 Uiso calc R 1
C C10 0.06341(16) 0.9176(5) 0.4515(6) 0.0648(13) Uani d . 1
H H10A 0.0562 0.9757 0.5429 0.078 Uiso calc R 1
H H10B 0.0370 0.8769 0.3981 0.078 Uiso calc R 1
H H10C 0.0771 0.9679 0.3664 0.078 Uiso calc R 1
C C11 0.04133(12) 0.6300(4) 0.5972(5) 0.0424(8) Uani d . 1
O O1 0.13141(8) 0.8876(2) 0.6032(3) 0.0419(6) Uani d . 1
O O2 0.00411(10) 0.6809(3) 0.5287(5) 0.0623(8) Uani d D 1
H H2 -0.0110(15) 0.619(4) 0.489(6) 0.075 Uiso d D 1
O O3 0.04830(9) 0.5108(3) 0.6033(4) 0.0576(8) Uani d . 1
Br Br1 0.188211(15) 0.66752(5) 1.02415(6) 0.0655(2) Uani d . 1

loop_
_atom_site_aniso_label
_atom_site_aniso_U_11
_atom_site_aniso_U_22
_atom_site_aniso_U_33
_atom_site_aniso_U_12
_atom_site_aniso_U_13
_atom_site_aniso_U_23
C2 0.046(2) 0.0416(19) 0.0392(18) -0.0098(16) -0.0013(16) -0.0003(15)
C3 0.0348(18) 0.0428(19) 0.0424(19) -0.0034(15) -0.0004(15) 0.0000(16)
C4 0.0398(19) 0.048(2) 0.048(2) -0.0029(16) 0.0005(16) 0.0100(17)
C5 0.0360(18) 0.047(2) 0.0419(19) 0.0022(16) -0.0019(15) 0.0015(16)
C6 0.0361(18) 0.0426(19) 0.0439(19) -0.0031(15) 0.0008(15) -0.0019(16)
C7 0.051(2) 0.059(3) 0.066(3) 0.002(2) 0.016(2) -0.006(2)
C8 0.047(2) 0.051(2) 0.060(2) -0.0097(18) -0.0046(19) -0.0021(19)
C9 0.077(3) 0.077(3) 0.042(2) -0.026(3) 0.013(2) -0.016(2)
C10 0.066(3) 0.060(3) 0.063(3) -0.013(2) -0.021(2) 0.019(2)
C11 0.038(2) 0.044(2) 0.045(2) -0.0042(15) 0.0007(16) 0.0039(16)
O1 0.0434(14) 0.0375(12) 0.0429(14) -0.0084(11) -0.0050(11) 0.0020(11)
O2 0.0427(16) 0.0486(16) 0.091(2) -0.0033(12) -0.0175(16) -0.0022(15)
O3 0.0478(16) 0.0431(16) 0.078(2) -0.0059(13) -0.0118(14) 0.0024(14)
Br1 0.0508(3) 0.0771(4) 0.0647(3) 0.0000(2) -0.0140(2) 0.0209(2)

loop_
_atom_type_symbol
_atom_type_description
_atom_type_scat_dispersion_real
_atom_type_scat_dispersion_imag
_atom_type_scat_source
C C 0.0033 0.0016 'International Tables Vol C Tables 4.2.6.8 and 6.1.1.4'
H H 0.0000 0.0000 'International Tables Vol C Tables 4.2.6.8 and 6.1.1.4'
O O 0.0106 0.0060 'International Tables Vol C Tables 4.2.6.8 and 6.1.1.4'
Br Br -0.2901 2.4595 'International Tables Vol C Tables 4.2.6.8 and 6.1.1.4'

loop_
_geom_angle_atom_site_label_1
_geom_angle_atom_site_label_2
_geom_angle_atom_site_label_3
_geom_angle
_geom_angle_publ_flag
O1 C2 C10 102.4(3) ?
O1 C2 C9 112.4(3) ?
C10 C2 C9 109.5(4) ?
O1 C2 C3 108.8(3) yes
C10 C2 C3 111.5(3) ?
C9 C2 C3 112.0(3) ?
C11 C3 C4 109.6(3) ?
C11 C3 C2 112.1(3) ?
C4 C3 C2 112.0(3) yes
C11 C3 H3 107.7 ?
C4 C3 H3 107.7 ?
C2 C3 H3 107.7 ?
C5 C4 C3 110.0(3) yes
C5 C4 H4A 109.7 ?
C3 C4 H4A 109.7 ?
C5 C4 H4B 109.7 ?
C3 C4 H4B 109.7 ?
H4A C4 H4B 108.2 ?
C4 C5 C6 112.9(3) yes
C4 C5 Br1 108.4(2) ?
C6 C5 Br1 112.0(2) ?
C4 C5 H5 107.8 ?
C6 C5 H5 107.8 ?
Br1 C5 H5 107.8 ?
O1 C6 C8 103.2(3) ?
O1 C6 C7 113.2(3) ?
C8 C6 C7 109.2(3) ?
O1 C6 C5 105.0(3) yes
C8 C6 C5 110.9(3) ?
C7 C6 C5 114.7(3) ?
C6 C7 H7A 109.5 ?
C6 C7 H7B 109.5 ?
H7A C7 H7B 109.5 ?
C6 C7 H7C 109.5 ?
H7A C7 H7C 109.5 ?
H7B C7 H7C 109.5 ?
C6 C8 H8A 109.5 ?
C6 C8 H8B 109.5 ?
H8A C8 H8B 109.5 ?
C6 C8 H8C 109.5 ?
H8A C8 H8C 109.5 ?
H8B C8 H8C 109.5 ?
C2 C9 H9A 109.5 ?
C2 C9 H9B 109.5 ?
H9A C9 H9B 109.5 ?
C2 C9 H9C 109.5 ?
H9A C9 H9C 109.5 ?
H9B C9 H9C 109.5 ?
C2 C10 H10A 109.5 ?
C2 C10 H10B 109.5 ?
H10A C10 H10B 109.5 ?
C2 C10 H10C 109.5 ?
H10A C10 H10C 109.5 ?
H10B C10 H10C 109.5 ?
O3 C11 O2 122.8(3) yes
O3 C11 C3 122.3(3) ?
O2 C11 C3 114.8(3) ?
C2 O1 C6 123.0(3) yes
C11 O2 H2 107(4) ?

loop_
_geom_bond_atom_site_label_1
_geom_bond_atom_site_label_2
_geom_bond_distance
_geom_bond_publ_flag
C2 O1 1.441(4) yes
C2 C10 1.513(6) ?
C2 C9 1.534(6) ?
C2 C3 1.551(5) yes
C3 C11 1.510(5) yes
C3 C4 1.533(5) yes
C3 H3 0.9800 ?
C4 C5 1.515(5) yes
C4 H4A 0.9700 ?
C4 H4B 0.9700 ?
C5 C6 1.531(5) yes
C5 Br1 1.966(3) yes
C5 H5 0.9800 ?
C6 O1 1.455(4) yes
C6 C8 1.516(5) ?
C6 C7 1.525(5) ?
C7 H7A 0.9600 ?
C7 H7B 0.9600 ?
C7 H7C 0.9600 ?
C8 H8A 0.9600 ?
C8 H8B 0.9600 ?
C8 H8C 0.9600 ?
C9 H9A 0.9600 ?
C9 H9B 0.9600 ?
C9 H9C 0.9600 ?
C10 H10A 0.9600 ?
C10 H10B 0.9600 ?
C10 H10C 0.9600 ?
C11 O3 1.216(5) yes
C11 O2 1.310(5) yes
O2 H2 0.814(10) ?

loop_
_geom_hbond_atom_site_label_D
_geom_hbond_atom_site_label_H
_geom_hbond_atom_site_label_A
_geom_hbond_site_symmetry_A
_geom_hbond_distance_DH
_geom_hbond_distance_HA
_geom_hbond_distance_DA
_geom_hbond_angle_DHA
O2 H2 O3 5_566 0.814(10) 1.832(12) 2.645(4) 176(6)

loop_
_geom_torsion_atom_site_label_1
_geom_torsion_atom_site_label_2
_geom_torsion_atom_site_label_3
_geom_torsion_atom_site_label_4
_geom_torsion
_geom_torsion_publ_flag
O1 C2 C3 C11 -170.3(3) ?
C10 C2 C3 C11 77.5(4) ?
C9 C2 C3 C11 -45.5(4) ?
O1 C2 C3 C4 -46.7(4) yes
C10 C2 C3 C4 -158.8(3) ?
C9 C2 C3 C4 78.1(4) ?
C11 C3 C4 C5 178.0(3) ?
C2 C3 C4 C5 53.0(4) yes
C3 C4 C5 C6 -58.8(4) yes
C3 C4 C5 Br1 176.6(3) ?
C4 C5 C6 O1 55.1(4) yes
Br1 C5 C6 O1 177.7(2) ?
C4 C5 C6 C8 166.0(3) ?
Br1 C5 C6 C8 -71.4(4) ?
C4 C5 C6 C7 -69.8(4) ?
Br1 C5 C6 C7 52.8(4) ?
C4 C3 C11 O3 -15.6(5) ?
C2 C3 C11 O3 109.4(4) ?
C4 C3 C11 O2 163.7(4) ?
C2 C3 C11 O2 -71.4(5) ?
C10 C2 O1 C6 169.9(3) ?
C9 C2 O1 C6 -72.8(4) ?
C3 C2 O1 C6 51.8(4) yes
C8 C6 O1 C2 -171.2(3) ?
C7 C6 O1 C2 70.9(4) ?
C5 C6 O1 C2 -55.0(4) yes
